data_1502698
loop_
_publ_author_name
'Chen, Songhua'
'Li, Yongjun'
'Yang, Wenlong'
'Chen, Nan'
'Liu, Huibiao'
'Li, Yuliang'

_publ_section_title
;
 Synthesis and Tuning Optical Nonlinear Properties of Molecular Crystals
 of Benzothiadiazole
;
_journal_issue 35
_journal_name_full 'The Journal of Physical Chemistry C'
_journal_page_first 15109
_journal_paper_doi 10.1021/jp103159b
_journal_volume 114
_journal_year 2010
_chemical_formula_moiety 'C21 H22 N4 S'
_chemical_formula_sum 'C21 H22 N4 S'
_chemical_formula_weight 362.49
_chemical_name_systematic
; 
 ? 
;
_space_group_IT_number 2
_symmetry_cell_setting triclinic
_symmetry_space_group_name_Hall '-P 1'
_symmetry_space_group_name_H-M 'P -1'
_atom_sites_solution_hydrogens geom
_atom_sites_solution_primary direct
_atom_sites_solution_secondary difmap
_audit_creation_method SHELXL-97
_cell_angle_alpha 116.030(6)
_cell_angle_beta 94.517(5)
_cell_angle_gamma 90.441(3)
_cell_formula_units_Z 2
_cell_length_a 7.796(2)
_cell_length_b 11.103(4)
_cell_length_c 11.989(4)
_cell_measurement_reflns_used 424
_cell_measurement_temperature 173(2)
_cell_measurement_theta_max 27.48
_cell_measurement_theta_min 2.17
_cell_volume 928.6(5)
_computing_cell_refinement 'CrystalClear (Rigaku Inc., 2008)'
_computing_data_collection 'CrystalClear (Rigaku Inc., 2008)'
_computing_data_reduction 'CrystalClear (Rigaku Inc., 2008)'
_computing_molecular_graphics 'XP in Siemens SHELXTL (Sheldrick, 1994)'
_computing_publication_material 'SHELX97 (Sheldrick, 1997)'
_computing_structure_refinement 'SHELXL-97 (Sheldrick, 1997)'
_computing_structure_solution 'SHELXS-97 (Sheldrick, 1990)'
_diffrn_ambient_temperature 173(2)
_diffrn_measured_fraction_theta_full 0.998
_diffrn_measured_fraction_theta_max 0.998
_diffrn_measurement_device_type 'MM007-HF CCD(Saturn 724+)'
_diffrn_measurement_method '\w scans at fixed \c = 45\%'
_diffrn_radiation_monochromator Confocal
_diffrn_radiation_source 'rotating anode'
_diffrn_radiation_type MoK\a
_diffrn_radiation_wavelength 0.71073
_diffrn_reflns_av_R_equivalents 0.0631
_diffrn_reflns_av_sigmaI/netI 0.0656
_diffrn_reflns_limit_h_max 9
_diffrn_reflns_limit_h_min -10
_diffrn_reflns_limit_k_max 14
_diffrn_reflns_limit_k_min -14
_diffrn_reflns_limit_l_max 15
_diffrn_reflns_limit_l_min -14
_diffrn_reflns_number 12645
_diffrn_reflns_theta_full 27.45
_diffrn_reflns_theta_max 27.45
_diffrn_reflns_theta_min 1.90
_exptl_absorpt_coefficient_mu 0.186
_exptl_absorpt_correction_T_max 0.9889
_exptl_absorpt_correction_T_min 0.9726
_exptl_absorpt_correction_type numerical
_exptl_absorpt_process_details 'CrystalClear (Rigaku Inc., 2008)'
_exptl_crystal_colour yellow
_exptl_crystal_density_diffrn 1.296
_exptl_crystal_density_method 'not measured'
_exptl_crystal_description block
_exptl_crystal_F_000 384
_exptl_crystal_size_max 0.15
_exptl_crystal_size_mid 0.14
_exptl_crystal_size_min 0.06
_refine_diff_density_max 0.250
_refine_diff_density_min -0.318
_refine_diff_density_rms 0.055
_refine_ls_extinction_method none
_refine_ls_goodness_of_fit_ref 1.138
_refine_ls_hydrogen_treatment constr
_refine_ls_matrix_type full
_refine_ls_number_parameters 237
_refine_ls_number_reflns 4233
_refine_ls_number_restraints 0
_refine_ls_restrained_S_all 1.138
_refine_ls_R_factor_all 0.0949
_refine_ls_R_factor_gt 0.0725
_refine_ls_shift/su_max 0.000
_refine_ls_shift/su_mean 0.000
_refine_ls_structure_factor_coef Fsqd
_refine_ls_weighting_details 'calc w=1/[\s^2^(Fo^2^)+(0.0341P)^2^+0.6868P] where P=(Fo^2^+2Fc^2^)/3'
_refine_ls_weighting_scheme calc
_refine_ls_wR_factor_gt 0.1339
_refine_ls_wR_factor_ref 0.1446
_reflns_number_gt 3374
_reflns_number_total 4233
_reflns_threshold_expression >2sigma(I)
_cod_data_source_file jp103159b_si_004.cif
_cod_data_source_block mx412
_cod_depositor_comments 'Adding full bibliography for 1502696--1502699.cif.'
_cod_original_sg_symbol_H-M P-1
_cod_database_code 1502698

loop_
_symmetry_equiv_pos_as_xyz
'x, y, z'
'-x, -y, -z'

loop_
_atom_site_label
_atom_site_type_symbol
_atom_site_fract_x
_atom_site_fract_y
_atom_site_fract_z
_atom_site_U_iso_or_equiv
_atom_site_adp_type
_atom_site_occupancy
_atom_site_symmetry_multiplicity
_atom_site_calc_flag
_atom_site_refinement_flags
S1 S 0.30996(10) 0.88903(7) 0.50319(6) 0.0361(2) Uani 1 1 d .
N1 N 0.5940(3) 1.1802(2) 0.86671(18) 0.0262(5) Uani 1 1 d .
N2 N 0.4362(3) 0.9994(2) 0.61681(19) 0.0277(5) Uani 1 1 d .
N3 N 0.1774(3) 0.8478(2) 0.5788(2) 0.0325(5) Uani 1 1 d .
N4 N -0.7209(3) 0.4165(2) 0.6501(2) 0.0378(6) Uani 1 1 d .
C1 C 0.6396(4) 1.2789(3) 0.9975(2) 0.0329(6) Uani 1 1 d .
H1A H 0.6798 1.2311 1.0470 0.039 Uiso 1 1 calc R
H1B H 0.5359 1.3269 1.0329 0.039 Uiso 1 1 calc R
C2 C 0.7798(4) 1.3798(3) 1.0073(3) 0.0392(7) Uani 1 1 d .
H2A H 0.8124 1.4407 1.0962 0.047 Uiso 1 1 calc R
H2B H 0.7350 1.4348 0.9661 0.047 Uiso 1 1 calc R
C3 C 0.9382(4) 1.3100(3) 0.9467(3) 0.0388(7) Uani 1 1 d .
H3A H 1.0240 1.3773 0.9486 0.047 Uiso 1 1 calc R
H3B H 0.9915 1.2634 0.9937 0.047 Uiso 1 1 calc R
C4 C 0.8872(3) 1.2094(3) 0.8129(3) 0.0324(6) Uani 1 1 d .
H4A H 0.9891 1.1601 0.7754 0.039 Uiso 1 1 calc R
H4B H 0.8450 1.2573 0.7641 0.039 Uiso 1 1 calc R
C5 C 0.7470(3) 1.1106(3) 0.8077(2) 0.0280(6) Uani 1 1 d .
H5A H 0.7128 1.0475 0.7197 0.034 Uiso 1 1 calc R
H5B H 0.7927 1.0578 0.8509 0.034 Uiso 1 1 calc R
C6 C 0.4483(3) 1.0960(2) 0.8476(2) 0.0243(5) Uani 1 1 d .
C7 C 0.3775(3) 1.0080(2) 0.7230(2) 0.0235(5) Uani 1 1 d .
C8 C 0.2284(3) 0.9211(2) 0.7009(2) 0.0252(5) Uani 1 1 d .
C9 C 0.1444(3) 0.9187(2) 0.8014(2) 0.0263(5) Uani 1 1 d .
C10 C 0.2119(3) 1.0087(3) 0.9187(2) 0.0300(6) Uani 1 1 d .
H10A H 0.1566 1.0139 0.9884 0.036 Uiso 1 1 calc R
C11 C 0.3598(3) 1.0941(3) 0.9410(2) 0.0304(6) Uani 1 1 d .
H11A H 0.3992 1.1528 1.0248 0.036 Uiso 1 1 calc R
C12 C -0.0013(3) 0.8289(3) 0.7794(2) 0.0299(6) Uani 1 1 d .
C13 C -0.1229(3) 0.7537(3) 0.7599(2) 0.0303(6) Uani 1 1 d .
C14 C -0.2743(3) 0.6669(3) 0.7337(2) 0.0286(6) Uani 1 1 d .
C15 C -0.4254(4) 0.6911(3) 0.6782(3) 0.0329(6) Uani 1 1 d .
H15A H -0.4272 0.7652 0.6585 0.039 Uiso 1 1 calc R
C16 C -0.5729(4) 0.6097(3) 0.6509(3) 0.0335(6) Uani 1 1 d .
H16A H -0.6743 0.6296 0.6141 0.040 Uiso 1 1 calc R
C17 C -0.5753(3) 0.4979(2) 0.6769(2) 0.0284(6) Uani 1 1 d .
C18 C -0.4220(3) 0.4739(3) 0.7322(2) 0.0298(6) Uani 1 1 d .
H18A H -0.4189 0.3991 0.7508 0.036 Uiso 1 1 calc R
C19 C -0.2758(3) 0.5565(3) 0.7600(2) 0.0303(6) Uani 1 1 d .
H19A H -0.1744 0.5377 0.7978 0.036 Uiso 1 1 calc R
C20 C -0.8745(4) 0.4422(3) 0.5890(3) 0.0414(7) Uani 1 1 d .
H20A H -0.9107 0.5330 0.6403 0.062 Uiso 1 1 calc R
H20B H -0.9669 0.3766 0.5781 0.062 Uiso 1 1 calc R
H20C H -0.8496 0.4345 0.5073 0.062 Uiso 1 1 calc R
C21 C -0.7185(4) 0.2950(3) 0.6650(3) 0.0503(9) Uani 1 1 d .
H21A H -0.6880 0.3168 0.7528 0.075 Uiso 1 1 calc R
H21B H -0.6331 0.2365 0.6141 0.075 Uiso 1 1 calc R
H21C H -0.8326 0.2490 0.6383 0.075 Uiso 1 1 calc R

loop_
_atom_site_aniso_label
_atom_site_aniso_U_11
_atom_site_aniso_U_22
_atom_site_aniso_U_33
_atom_site_aniso_U_23
_atom_site_aniso_U_13
_atom_site_aniso_U_12
S1 0.0438(4) 0.0375(4) 0.0222(3) 0.0092(3) 0.0015(3) -0.0150(3)
N1 0.0298(12) 0.0220(10) 0.0233(11) 0.0068(9) 0.0018(9) -0.0023(9)
N2 0.0347(12) 0.0240(11) 0.0229(11) 0.0093(9) 0.0014(9) -0.0058(9)
N3 0.0385(13) 0.0304(12) 0.0253(12) 0.0094(10) 0.0034(10) -0.0065(10)
N4 0.0294(13) 0.0330(13) 0.0538(16) 0.0231(12) -0.0037(11) -0.0063(10)
C1 0.0398(16) 0.0283(14) 0.0235(14) 0.0053(11) 0.0016(12) -0.0023(12)
C2 0.0432(18) 0.0312(15) 0.0341(16) 0.0077(12) -0.0056(13) -0.0094(13)
C3 0.0366(16) 0.0354(16) 0.0403(17) 0.0146(13) -0.0061(13) -0.0105(13)
C4 0.0286(14) 0.0332(14) 0.0354(15) 0.0152(12) 0.0026(12) -0.0038(12)
C5 0.0295(14) 0.0266(13) 0.0281(14) 0.0122(11) 0.0026(11) 0.0024(11)
C6 0.0280(13) 0.0208(12) 0.0230(13) 0.0084(10) 0.0032(10) 0.0011(10)
C7 0.0286(13) 0.0205(12) 0.0231(12) 0.0107(10) 0.0048(10) 0.0017(10)
C8 0.0299(14) 0.0200(12) 0.0242(13) 0.0081(10) 0.0035(10) 0.0017(10)
C9 0.0277(14) 0.0241(12) 0.0300(14) 0.0139(11) 0.0060(11) 0.0018(10)
C10 0.0323(15) 0.0323(14) 0.0274(14) 0.0136(11) 0.0117(11) 0.0032(11)
C11 0.0346(15) 0.0310(14) 0.0228(13) 0.0094(11) 0.0034(11) -0.0011(12)
C12 0.0335(15) 0.0277(13) 0.0296(14) 0.0127(11) 0.0082(11) 0.0011(12)
C13 0.0355(15) 0.0281(13) 0.0271(14) 0.0107(11) 0.0109(12) 0.0028(12)
C14 0.0303(14) 0.0262(13) 0.0265(13) 0.0080(11) 0.0092(11) -0.0025(11)
C15 0.0364(16) 0.0267(13) 0.0400(16) 0.0183(12) 0.0064(13) 0.0006(12)
C16 0.0346(15) 0.0289(14) 0.0394(16) 0.0176(12) 0.0012(12) 0.0057(12)
C17 0.0314(15) 0.0243(13) 0.0276(14) 0.0096(11) 0.0042(11) -0.0013(11)
C18 0.0343(15) 0.0254(13) 0.0324(14) 0.0151(11) 0.0034(12) -0.0006(11)
C19 0.0270(14) 0.0317(14) 0.0329(15) 0.0151(12) 0.0026(11) 0.0020(11)
C20 0.0295(16) 0.0424(17) 0.0467(18) 0.0155(14) -0.0022(13) -0.0026(13)
C21 0.0383(18) 0.0364(17) 0.083(3) 0.0320(17) 0.0064(17) -0.0061(14)

loop_
_atom_type_symbol
_atom_type_description
_atom_type_scat_dispersion_real
_atom_type_scat_dispersion_imag
_atom_type_scat_source
C C 0.0033 0.0016 'International Tables Vol C Tables 4.2.6.8 and 6.1.1.4'
H H 0.0000 0.0000 'International Tables Vol C Tables 4.2.6.8 and 6.1.1.4'
N N 0.0061 0.0033 'International Tables Vol C Tables 4.2.6.8 and 6.1.1.4'
S S 0.1246 0.1234 'International Tables Vol C Tables 4.2.6.8 and 6.1.1.4'

loop_
_geom_angle_atom_site_label_1
_geom_angle_atom_site_label_2
_geom_angle_atom_site_label_3
_geom_angle
N3 S1 N2 101.09(11)
C6 N1 C1 115.0(2)
C6 N1 C5 115.0(2)
C1 N1 C5 111.3(2)
C7 N2 S1 106.24(17)
C8 N3 S1 106.34(17)
C17 N4 C21 121.4(2)
C17 N4 C20 119.6(2)
C21 N4 C20 118.4(2)
N1 C1 C2 111.5(2)
N1 C1 H1A 109.3
C2 C1 H1A 109.3
N1 C1 H1B 109.3
C2 C1 H1B 109.3
H1A C1 H1B 108.0
C1 C2 C3 111.3(2)
C1 C2 H2A 109.4
C3 C2 H2A 109.4
C1 C2 H2B 109.4
C3 C2 H2B 109.4
H2A C2 H2B 108.0
C4 C3 C2 109.7(2)
C4 C3 H3A 109.7
C2 C3 H3A 109.7
C4 C3 H3B 109.7
C2 C3 H3B 109.7
H3A C3 H3B 108.2
C3 C4 C5 110.4(2)
C3 C4 H4A 109.6
C5 C4 H4A 109.6
C3 C4 H4B 109.6
C5 C4 H4B 109.6
H4A C4 H4B 108.1
N1 C5 C4 111.5(2)
N1 C5 H5A 109.3
C4 C5 H5A 109.3
N1 C5 H5B 109.3
C4 C5 H5B 109.3
H5A C5 H5B 108.0
C11 C6 N1 124.5(2)
C11 C6 C7 115.3(2)
N1 C6 C7 120.2(2)
N2 C7 C8 113.0(2)
N2 C7 C6 125.7(2)
C8 C7 C6 121.2(2)
N3 C8 C9 125.2(2)
N3 C8 C7 113.3(2)
C9 C8 C7 121.4(2)
C10 C9 C8 115.3(2)
C10 C9 C12 123.3(2)
C8 C9 C12 121.4(2)
C9 C10 C11 123.5(2)
C9 C10 H10A 118.3
C11 C10 H10A 118.3
C6 C11 C10 123.2(2)
C6 C11 H11A 118.4
C10 C11 H11A 118.4
C13 C12 C9 179.4(3)
C12 C13 C14 177.1(3)
C19 C14 C15 117.7(2)
C19 C14 C13 122.4(3)
C15 C14 C13 119.9(2)
C16 C15 C14 121.5(2)
C16 C15 H15A 119.2
C14 C15 H15A 119.2
C15 C16 C17 121.1(3)
C15 C16 H16A 119.5
C17 C16 H16A 119.5
N4 C17 C18 121.5(2)
N4 C17 C16 121.5(2)
C18 C17 C16 117.0(2)
C19 C18 C17 121.5(2)
C19 C18 H18A 119.3
C17 C18 H18A 119.3
C18 C19 C14 121.2(3)
C18 C19 H19A 119.4
C14 C19 H19A 119.4
N4 C20 H20A 109.5
N4 C20 H20B 109.5
H20A C20 H20B 109.5
N4 C20 H20C 109.5
H20A C20 H20C 109.5
H20B C20 H20C 109.5
N4 C21 H21A 109.5
N4 C21 H21B 109.5
H21A C21 H21B 109.5
N4 C21 H21C 109.5
H21A C21 H21C 109.5
H21B C21 H21C 109.5

loop_
_geom_bond_atom_site_label_1
_geom_bond_atom_site_label_2
_geom_bond_distance
S1 N3 1.614(2)
S1 N2 1.622(2)
N1 C6 1.403(3)
N1 C1 1.478(3)
N1 C5 1.479(3)
N2 C7 1.350(3)
N3 C8 1.350(3)
N4 C17 1.372(3)
N4 C21 1.436(4)
N4 C20 1.450(4)
C1 C2 1.520(4)
C1 H1A 0.9900
C1 H1B 0.9900
C2 C3 1.522(4)
C2 H2A 0.9900
C2 H2B 0.9900
C3 C4 1.516(4)
C3 H3A 0.9900
C3 H3B 0.9900
C4 C5 1.521(3)
C4 H4A 0.9900
C4 H4B 0.9900
C5 H5A 0.9900
C5 H5B 0.9900
C6 C11 1.369(3)
C6 C7 1.440(3)
C7 C8 1.436(3)
C8 C9 1.426(3)
C9 C10 1.376(4)
C9 C12 1.435(3)
C10 C11 1.418(4)
C10 H10A 0.9500
C11 H11A 0.9500
C12 C13 1.197(3)
C13 C14 1.441(4)
C14 C19 1.393(4)
C14 C15 1.393(4)
C15 C16 1.382(4)
C15 H15A 0.9500
C16 C17 1.406(3)
C16 H16A 0.9500
C17 C18 1.405(4)
C18 C19 1.381(3)
C18 H18A 0.9500
C19 H19A 0.9500
C20 H20A 0.9800
C20 H20B 0.9800
C20 H20C 0.9800
C21 H21A 0.9800
C21 H21B 0.9800
C21 H21C 0.9800

loop_
_geom_torsion_atom_site_label_1
_geom_torsion_atom_site_label_2
_geom_torsion_atom_site_label_3
_geom_torsion_atom_site_label_4
_geom_torsion
N3 S1 N2 C7 0.4(2)
N2 S1 N3 C8 -0.2(2)
C6 N1 C1 C2 -170.9(2)
C5 N1 C1 C2 56.1(3)
N1 C1 C2 C3 -55.5(3)
C1 C2 C3 C4 55.1(3)
C2 C3 C4 C5 -55.7(3)
C6 N1 C5 C4 169.8(2)
C1 N1 C5 C4 -57.2(3)
C3 C4 C5 N1 57.3(3)
C1 N1 C6 C11 -5.3(4)
C5 N1 C6 C11 126.0(3)
C1 N1 C6 C7 171.8(2)
C5 N1 C6 C7 -56.9(3)
S1 N2 C7 C8 -0.5(3)
S1 N2 C7 C6 -178.7(2)
C11 C6 C7 N2 175.5(2)
N1 C6 C7 N2 -1.8(4)
C11 C6 C7 C8 -2.6(3)
N1 C6 C7 C8 -179.9(2)
S1 N3 C8 C9 178.3(2)
S1 N3 C8 C7 -0.1(3)
N2 C7 C8 N3 0.4(3)
C6 C7 C8 N3 178.7(2)
N2 C7 C8 C9 -178.1(2)
C6 C7 C8 C9 0.2(4)
N3 C8 C9 C10 -175.7(2)
C7 C8 C9 C10 2.6(4)
N3 C8 C9 C12 3.7(4)
C7 C8 C9 C12 -178.0(2)
C8 C9 C10 C11 -3.1(4)
C12 C9 C10 C11 177.6(3)
N1 C6 C11 C10 179.4(2)
C7 C6 C11 C10 2.2(4)
C9 C10 C11 C6 0.7(4)
C10 C9 C12 C13 165(100)
C8 C9 C12 C13 -14(28)
C9 C12 C13 C14 -53(31)
C12 C13 C14 C19 178(100)
C12 C13 C14 C15 -1(6)
C19 C14 C15 C16 0.7(4)
C13 C14 C15 C16 179.6(2)
C14 C15 C16 C17 -0.9(4)
C21 N4 C17 C18 -6.7(4)
C20 N4 C17 C18 -177.8(2)
C21 N4 C17 C16 173.6(3)
C20 N4 C17 C16 2.6(4)
C15 C16 C17 N4 -179.9(3)
C15 C16 C17 C18 0.4(4)
N4 C17 C18 C19 -179.5(3)
C16 C17 C18 C19 0.1(4)
C17 C18 C19 C14 -0.3(4)
C15 C14 C19 C18 -0.1(4)
C13 C14 C19 C18 -179.0(2)
